data_7108826
loop_
_publ_author_name
'Sheng-Chun Chen'
'Zhi-Hui Zhang'
'Qun Chen'
'Li-Qun Wang'
'Juan Xu'
'Ming-Yang He'
'Miao Du'
'Xiao-Ping Yang'
'Richard A.Jones'

_publ_section_title
;
 An efficient strategy to achieve hydrophilic polymeric silver(I)
 materials with exceptional antibacterial activity
;
_journal_name_full Chem.Commun.
_journal_page_first 1270
_journal_paper_doi 10.1039/c2cc36538c
_journal_volume 49
_journal_year 2012
_chemical_formula_moiety 'C19 H7 Ag4 F8 N O9 '
_chemical_formula_sum 'C19 H7 Ag4 F8 N O9'
_chemical_formula_weight 976.74
_chemical_name_systematic
;
?
;
_space_group_IT_number 2
_symmetry_cell_setting triclinic
_symmetry_space_group_name_Hall '-P 1'
_symmetry_space_group_name_H-M 'P -1'
_atom_sites_solution_hydrogens geom
_atom_sites_solution_primary direct
_atom_sites_solution_secondary difmap
_audit_creation_method SHELXL-97
_cell_angle_alpha 74.096(9)
_cell_angle_beta 82.415(9)
_cell_angle_gamma 76.996(9)
_cell_formula_units_Z 2
_cell_length_a 7.659(7)
_cell_length_b 11.510(10)
_cell_length_c 13.686(12)
_cell_measurement_reflns_used 7533
_cell_measurement_temperature 296(2)
_cell_measurement_theta_max 0.00
_cell_measurement_theta_min 0.00
_cell_volume 1127.4(17)
_computing_cell_refinement 'Bruker SMART'
_computing_data_collection 'Bruker SMART'
_computing_data_reduction 'Bruker SAINT'
_computing_molecular_graphics 'Bruker SHELXTL'
_computing_publication_material 'Bruker SHELXTL'
_computing_structure_refinement 'SHELXL-97 (Sheldrick, 2008)'
_computing_structure_solution 'SHELXS-97 (Sheldrick, 2008)'
_diffrn_ambient_temperature 296(2)
_diffrn_measured_fraction_theta_full 0.981
_diffrn_measured_fraction_theta_max 0.981
_diffrn_measurement_device_type 'CCD area detector'
_diffrn_measurement_method 'phi and omega scans'
_diffrn_radiation_monochromator graphite
_diffrn_radiation_source 'fine-focus sealed tube'
_diffrn_radiation_type MoK\a
_diffrn_radiation_wavelength 0.71073
_diffrn_reflns_av_R_equivalents 0.0413
_diffrn_reflns_av_sigmaI/netI 0.0549
_diffrn_reflns_limit_h_max 9
_diffrn_reflns_limit_h_min -8
_diffrn_reflns_limit_k_max 13
_diffrn_reflns_limit_k_min -13
_diffrn_reflns_limit_l_max 16
_diffrn_reflns_limit_l_min -16
_diffrn_reflns_number 7708
_diffrn_reflns_theta_full 25.00
_diffrn_reflns_theta_max 25.00
_diffrn_reflns_theta_min 1.88
_exptl_absorpt_coefficient_mu 3.546
_exptl_absorpt_correction_T_max 0.4833
_exptl_absorpt_correction_T_min 0.4591
_exptl_absorpt_correction_type multi-scan
_exptl_absorpt_process_details sadabs
_exptl_crystal_colour pink
_exptl_crystal_density_diffrn 2.877
_exptl_crystal_density_method 'not measured'
_exptl_crystal_description block
_exptl_crystal_F_000 920
_exptl_crystal_size_max 0.26
_exptl_crystal_size_mid 0.24
_exptl_crystal_size_min 0.24
_refine_diff_density_max 1.331
_refine_diff_density_min -1.536
_refine_diff_density_rms 0.286
_refine_ls_extinction_method none
_refine_ls_goodness_of_fit_ref 1.076
_refine_ls_hydrogen_treatment constr
_refine_ls_matrix_type full
_refine_ls_number_parameters 372
_refine_ls_number_reflns 3886
_refine_ls_number_restraints 0
_refine_ls_restrained_S_all 1.076
_refine_ls_R_factor_all 0.0467
_refine_ls_R_factor_gt 0.0441
_refine_ls_shift/su_max 0.001
_refine_ls_shift/su_mean 0.000
_refine_ls_structure_factor_coef Fsqd
_refine_ls_weighting_details 'calc w=1/[\s^2^(Fo^2^)+(0.0982P)^2^+3.2053P] where P=(Fo^2^+2Fc^2^)/3'
_refine_ls_weighting_scheme calc
_refine_ls_wR_factor_gt 0.1393
_refine_ls_wR_factor_ref 0.1447
_reflns_number_gt 3634
_reflns_number_total 3886
_reflns_threshold_expression >2sigma(I)
_cod_data_source_file c2cc36538c.txt
_cod_data_source_block 2
_cod_original_cell_volume 1127.4(16)
_cod_original_sg_symbol_H-M P-1
_cod_database_code 7108826

loop_
_symmetry_equiv_pos_as_xyz
'x, y, z'
'-x, -y, -z'

loop_
_atom_site_label
_atom_site_type_symbol
_atom_site_fract_x
_atom_site_fract_y
_atom_site_fract_z
_atom_site_U_iso_or_equiv
_atom_site_adp_type
_atom_site_occupancy
_atom_site_symmetry_multiplicity
_atom_site_calc_flag
_atom_site_refinement_flags
Ag1 Ag 0.80211(7) 0.77404(5) 0.89759(4) 0.02556(19) Uani 1 1 d .
Ag2 Ag 0.45760(7) 0.69284(5) 0.97421(4) 0.02352(19) Uani 1 1 d .
Ag3 Ag 0.80432(7) 0.50351(5) 1.10251(4) 0.02545(19) Uani 1 1 d .
Ag4 Ag 0.74678(7) 1.02198(5) 0.99129(4) 0.02566(19) Uani 1 1 d .
C1 C 0.5256(9) 0.9775(6) 0.8091(5) 0.0239(15) Uani 1 1 d .
C2 C 0.4287(9) 1.0932(6) 0.7372(5) 0.0210(14) Uani 1 1 d .
C3 C 0.3791(8) 1.2096(6) 0.7603(5) 0.0176(13) Uani 1 1 d .
C4 C 0.2874(9) 1.3065(6) 0.6890(5) 0.0206(13) Uani 1 1 d .
C5 C 0.2415(9) 1.2932(6) 0.5981(5) 0.0231(14) Uani 1 1 d .
C6 C 0.2973(10) 1.1793(7) 0.5752(5) 0.0267(15) Uani 1 1 d .
C7 C 0.3901(9) 1.0815(6) 0.6454(5) 0.0234(14) Uani 1 1 d .
C8 C 0.7862(9) 0.5188(6) 0.8640(5) 0.0191(14) Uani 1 1 d .
C9 C 0.8000(8) 0.4264(6) 0.7994(5) 0.0186(13) Uani 1 1 d .
C10 C 0.8825(9) 0.3018(6) 0.8320(5) 0.0201(14) Uani 1 1 d .
C11 C 0.8904(9) 0.2240(6) 0.7699(5) 0.0200(13) Uani 1 1 d .
C12 C 0.8069(10) 0.2676(7) 0.6784(5) 0.0247(15) Uani 1 1 d .
C13 C 0.7249(10) 0.3886(7) 0.6487(5) 0.0240(15) Uani 1 1 d .
C14 C 0.7212(9) 0.4686(7) 0.7082(6) 0.0253(15) Uani 1 1 d .
C15 C 0.8117(9) 0.2169(7) 1.2101(6) 0.0253(15) Uani 1 1 d .
H15 H 0.8468 0.1485 1.1832 0.030 Uiso 1 1 calc R
C16 C 0.8026(14) 0.3050(9) 1.3512(7) 0.047(2) Uani 1 1 d .
H16A H 0.7193 0.3697 1.3107 0.070 Uiso 1 1 calc R
H16B H 0.9056 0.3360 1.3578 0.070 Uiso 1 1 calc R
H16C H 0.7455 0.2760 1.4175 0.070 Uiso 1 1 calc R
C17 C 0.9680(12) 0.0917(7) 1.3574(7) 0.0380(19) Uani 1 1 d .
H17A H 1.0033 0.0353 1.3147 0.057 Uiso 1 1 calc R
H17B H 0.8999 0.0552 1.4175 0.057 Uiso 1 1 calc R
H17C H 1.0732 0.1099 1.3764 0.057 Uiso 1 1 calc R
C32 C 0.9708(8) 0.2510(6) 0.9323(5) 0.0187(13) Uani 1 1 d .
C37 C 0.4246(8) 1.2262(6) 0.8588(5) 0.0198(14) Uani 1 1 d .
F1 F 0.2270(6) 1.4205(4) 0.7050(4) 0.0357(10) Uani 1 1 d .
F2 F 0.1424(6) 1.3886(4) 0.5326(3) 0.0355(10) Uani 1 1 d .
F3 F 0.2552(7) 1.1642(5) 0.4879(4) 0.0466(13) Uani 1 1 d .
F4 F 0.4407(7) 0.9707(4) 0.6223(3) 0.0403(11) Uani 1 1 d .
F5 F 0.9830(6) 0.1066(4) 0.7920(3) 0.0299(9) Uani 1 1 d .
F6 F 0.8197(7) 0.1906(4) 0.6159(3) 0.0375(11) Uani 1 1 d .
F7 F 0.6384(7) 0.4300(5) 0.5604(3) 0.0406(11) Uani 1 1 d .
F8 F 0.6362(6) 0.5873(4) 0.6771(3) 0.0368(10) Uani 1 1 d .
N1 N 0.8588(8) 0.2043(6) 1.3023(5) 0.0251(13) Uani 1 1 d .
O1 O 0.6903(6) 0.9687(5) 0.8135(4) 0.0326(12) Uani 1 1 d .
O2 O 0.4316(7) 0.9004(5) 0.8530(4) 0.0304(12) Uani 1 1 d .
O3 O 0.4416(7) 1.1299(5) 0.9321(4) 0.0252(11) Uani 1 1 d .
O4 O 0.4463(7) 1.3298(5) 0.8613(4) 0.0262(11) Uani 1 1 d .
O5 O 0.8798(7) 0.5987(5) 0.8331(4) 0.0301(12) Uani 1 1 d .
O6 O 0.6777(7) 0.5053(5) 0.9423(4) 0.0264(11) Uani 1 1 d .
O7 O 1.0494(7) 0.3235(4) 0.9576(4) 0.0240(10) Uani 1 1 d .
O8 O 0.9654(6) 0.1435(4) 0.9828(4) 0.0238(10) Uani 1 1 d .
O9 O 0.7242(7) 0.3124(5) 1.1554(4) 0.0322(12) Uani 1 1 d .

loop_
_atom_site_aniso_label
_atom_site_aniso_U_11
_atom_site_aniso_U_22
_atom_site_aniso_U_33
_atom_site_aniso_U_23
_atom_site_aniso_U_13
_atom_site_aniso_U_12
Ag1 0.0261(3) 0.0213(3) 0.0297(3) -0.0052(2) -0.0104(2) -0.0023(2)
Ag2 0.0248(3) 0.0248(3) 0.0245(3) -0.0098(2) -0.0072(2) -0.0049(2)
Ag3 0.0299(3) 0.0201(3) 0.0303(3) -0.0071(2) -0.0058(2) -0.0100(2)
Ag4 0.0190(3) 0.0278(3) 0.0316(3) -0.0048(2) -0.0056(2) -0.0088(2)
C1 0.025(4) 0.022(3) 0.026(4) -0.011(3) -0.007(3) 0.001(3)
C2 0.019(3) 0.018(3) 0.027(4) -0.002(3) -0.006(3) -0.008(3)
C3 0.011(3) 0.020(3) 0.020(3) -0.003(3) 0.006(2) -0.007(2)
C4 0.017(3) 0.020(3) 0.025(3) -0.005(3) 0.003(3) -0.005(3)
C5 0.018(3) 0.025(4) 0.021(3) 0.002(3) -0.007(3) -0.001(3)
C6 0.031(4) 0.038(4) 0.017(3) -0.009(3) -0.009(3) -0.013(3)
C7 0.028(4) 0.019(3) 0.025(4) -0.007(3) -0.004(3) -0.005(3)
C8 0.018(3) 0.021(3) 0.019(3) -0.012(3) -0.008(3) 0.005(3)
C9 0.017(3) 0.019(3) 0.022(3) -0.006(3) -0.002(3) -0.006(3)
C10 0.017(3) 0.020(3) 0.024(3) -0.010(3) 0.003(3) -0.002(3)
C11 0.018(3) 0.023(3) 0.022(3) -0.008(3) -0.008(3) -0.004(3)
C12 0.032(4) 0.030(4) 0.019(3) -0.015(3) 0.002(3) -0.012(3)
C13 0.030(4) 0.032(4) 0.012(3) -0.002(3) -0.007(3) -0.011(3)
C14 0.023(4) 0.029(4) 0.024(4) -0.011(3) -0.003(3) -0.002(3)
C15 0.025(4) 0.026(4) 0.031(4) -0.009(3) -0.001(3) -0.016(3)
C16 0.062(6) 0.042(5) 0.040(5) -0.021(4) -0.014(4) 0.004(4)
C17 0.047(5) 0.030(4) 0.041(5) -0.012(4) -0.021(4) -0.001(4)
C32 0.017(3) 0.021(3) 0.018(3) -0.007(3) -0.002(2) -0.003(3)
C37 0.013(3) 0.023(4) 0.024(4) -0.008(3) -0.002(3) -0.002(3)
F1 0.045(3) 0.021(2) 0.041(3) -0.0097(19) -0.009(2) -0.0010(19)
F2 0.034(2) 0.034(2) 0.032(2) 0.0046(19) -0.0107(19) -0.0044(19)
F3 0.061(3) 0.060(3) 0.026(2) -0.016(2) -0.026(2) -0.006(3)
F4 0.063(3) 0.034(3) 0.029(2) -0.018(2) -0.013(2) -0.004(2)
F5 0.036(2) 0.019(2) 0.037(2) -0.0141(18) -0.0066(19) 0.0014(17)
F6 0.055(3) 0.037(3) 0.030(2) -0.021(2) -0.007(2) -0.011(2)
F7 0.050(3) 0.047(3) 0.026(2) -0.007(2) -0.020(2) -0.006(2)
F8 0.046(3) 0.029(2) 0.032(2) -0.0067(19) -0.014(2) 0.004(2)
N1 0.025(3) 0.030(3) 0.025(3) -0.009(3) -0.004(2) -0.011(3)
O1 0.015(3) 0.036(3) 0.041(3) -0.002(2) -0.004(2) 0.000(2)
O2 0.041(3) 0.020(3) 0.033(3) 0.002(2) -0.013(2) -0.017(2)
O3 0.033(3) 0.029(3) 0.017(2) -0.003(2) -0.008(2) -0.013(2)
O4 0.027(3) 0.027(3) 0.030(3) -0.015(2) -0.001(2) -0.007(2)
O5 0.031(3) 0.027(3) 0.038(3) -0.016(2) 0.007(2) -0.015(2)
O6 0.028(3) 0.028(3) 0.027(3) -0.011(2) -0.006(2) -0.004(2)
O7 0.031(3) 0.018(2) 0.026(2) -0.0022(19) -0.013(2) -0.010(2)
O8 0.025(3) 0.028(3) 0.022(2) -0.002(2) -0.007(2) -0.015(2)
O9 0.043(3) 0.029(3) 0.030(3) -0.001(2) -0.015(2) -0.021(2)

loop_
_atom_type_symbol
_atom_type_description
_atom_type_scat_dispersion_real
_atom_type_scat_dispersion_imag
_atom_type_scat_source
C C 0.0033 0.0016 'International Tables Vol C Tables 4.2.6.8 and 6.1.1.4'
H H 0.0000 0.0000 'International Tables Vol C Tables 4.2.6.8 and 6.1.1.4'
N N 0.0061 0.0033 'International Tables Vol C Tables 4.2.6.8 and 6.1.1.4'
O O 0.0106 0.0060 'International Tables Vol C Tables 4.2.6.8 and 6.1.1.4'
F F 0.0171 0.0103 'International Tables Vol C Tables 4.2.6.8 and 6.1.1.4'
Ag Ag -0.8971 1.1015 'International Tables Vol C Tables 4.2.6.8 and 6.1.1.4'

loop_
_geom_angle_atom_site_label_1
_geom_angle_atom_site_label_2
_geom_angle_atom_site_label_3
_geom_angle
_geom_angle_site_symmetry_1
_geom_angle_site_symmetry_3
O1 Ag1 O7 137.40(19) . 2_767
O1 Ag1 O5 127.6(2) . .
O7 Ag1 O5 92.93(19) 2_767 .
O1 Ag1 Ag2 98.37(13) . .
O7 Ag1 Ag2 96.82(13) 2_767 .
O5 Ag1 Ag2 85.88(13) . .
O1 Ag1 Ag4 55.10(16) . .
O7 Ag1 Ag4 83.08(13) 2_767 .
O5 Ag1 Ag4 172.76(13) . .
Ag2 Ag1 Ag4 100.56(4) . .
O4 Ag2 O9 160.10(18) 2_677 2_667
O4 Ag2 O2 117.26(17) 2_677 .
O9 Ag2 O2 75.09(17) 2_667 .
O4 Ag2 O6 94.55(16) 2_677 .
O9 Ag2 O6 90.43(18) 2_667 .
O2 Ag2 O6 123.04(18) . .
O4 Ag2 Ag1 84.56(13) 2_677 .
O9 Ag2 Ag1 115.31(14) 2_667 .
O2 Ag2 Ag1 64.62(13) . .
O6 Ag2 Ag1 73.84(13) . .
O4 Ag2 Ag3 47.53(12) 2_677 .
O9 Ag2 Ag3 136.78(14) 2_667 .
O2 Ag2 Ag3 131.83(12) . .
O6 Ag2 Ag3 47.57(12) . .
O9 Ag3 O7 167.75(19) . 2_767
O9 Ag3 O4 111.75(19) . 2_677
O7 Ag3 O4 80.33(18) 2_767 2_677
O9 Ag3 O6 81.56(17) . .
O7 Ag3 O6 100.46(17) 2_767 .
O4 Ag3 O6 92.47(17) 2_677 .
O9 Ag3 O5 89.04(18) . 2_767
O7 Ag3 O5 80.34(17) 2_767 2_767
O4 Ag3 O5 136.25(16) 2_677 2_767
O6 Ag3 O5 129.54(16) . 2_767
O9 Ag3 Ag2 105.14(14) . .
O7 Ag3 Ag2 84.70(13) 2_767 .
O4 Ag3 Ag2 44.94(12) 2_677 .
O6 Ag3 Ag2 48.07(12) . .
O5 Ag3 Ag2 164.01(12) 2_767 .
O8 Ag4 O3 157.54(16) 1_565 2_677
O8 Ag4 O3 118.36(17) 1_565 .
O3 Ag4 O3 76.37(19) 2_677 .
O8 Ag4 O8 78.64(19) 1_565 2_767
O3 Ag4 O8 91.91(17) 2_677 2_767
O3 Ag4 O8 158.65(15) . 2_767
O8 Ag4 Ag1 126.50(13) 1_565 .
O3 Ag4 Ag1 61.71(12) 2_677 .
O3 Ag4 Ag1 99.07(11) . .
O8 Ag4 Ag1 59.58(11) 2_767 .
O2 C1 O1 127.8(7) . .
O2 C1 C2 115.4(6) . .
O1 C1 C2 116.6(6) . .
C7 C2 C3 119.7(6) . .
C7 C2 C1 116.9(6) . .
C3 C2 C1 123.4(6) . .
C4 C3 C2 117.3(6) . .
C4 C3 C37 121.7(6) . .
C2 C3 C37 120.9(6) . .
F1 C4 C3 122.4(6) . .
F1 C4 C5 114.7(6) . .
C3 C4 C5 122.9(6) . .
F2 C5 C6 120.0(6) . .
F2 C5 C4 121.2(6) . .
C6 C5 C4 118.8(6) . .
F3 C6 C7 120.9(7) . .
F3 C6 C5 119.9(6) . .
C7 C6 C5 119.1(6) . .
F4 C7 C2 119.7(6) . .
F4 C7 C6 118.1(6) . .
C2 C7 C6 122.2(6) . .
O5 C8 O6 127.4(6) . .
O5 C8 C9 117.1(6) . .
O6 C8 C9 115.5(6) . .
C14 C9 C10 119.8(6) . .
C14 C9 C8 117.5(6) . .
C10 C9 C8 122.6(6) . .
C11 C10 C9 119.5(6) . .
C11 C10 C32 118.9(6) . .
C9 C10 C32 121.6(6) . .
F5 C11 C10 122.4(6) . .
F5 C11 C12 117.6(6) . .
C10 C11 C12 120.0(6) . .
C13 C12 F6 120.6(6) . .
C13 C12 C11 119.7(6) . .
F6 C12 C11 119.5(7) . .
C12 C13 F7 119.4(6) . .
C12 C13 C14 121.0(7) . .
F7 C13 C14 119.5(7) . .
F8 C14 C9 120.7(6) . .
F8 C14 C13 119.4(7) . .
C9 C14 C13 119.9(7) . .
O9 C15 N1 126.0(7) . .
O9 C15 H15 117.0 . .
N1 C15 H15 117.0 . .
N1 C16 H16A 109.5 . .
N1 C16 H16B 109.5 . .
H16A C16 H16B 109.5 . .
N1 C16 H16C 109.5 . .
H16A C16 H16C 109.5 . .
H16B C16 H16C 109.5 . .
N1 C17 H17A 109.5 . .
N1 C17 H17B 109.5 . .
H17A C17 H17B 109.5 . .
N1 C17 H17C 109.5 . .
H17A C17 H17C 109.5 . .
H17B C17 H17C 109.5 . .
O8 C32 O7 124.6(6) . .
O8 C32 C10 119.6(6) . .
O7 C32 C10 115.8(6) . .
O4 C37 O3 126.0(6) . .
O4 C37 C3 118.8(6) . .
O3 C37 C3 115.2(6) . .
C15 N1 C17 121.8(6) . .
C15 N1 C16 120.3(7) . .
C17 N1 C16 117.9(6) . .
C1 O1 Ag1 107.6(5) . .
C1 O2 Ag2 140.3(5) . .
C37 O3 Ag4 133.6(4) . 2_677
C37 O3 Ag4 120.3(4) . .
Ag4 O3 Ag4 103.63(19) 2_677 .
C37 O4 Ag2 106.8(4) . 2_677
C37 O4 Ag3 123.5(4) . 2_677
Ag2 O4 Ag3 87.53(16) 2_677 2_677
C8 O5 Ag1 117.9(4) . .
C8 O5 Ag3 106.2(4) . 2_767
Ag1 O5 Ag3 102.96(19) . 2_767
C8 O6 Ag3 114.5(4) . .
C8 O6 Ag2 118.4(4) . .
Ag3 O6 Ag2 84.36(15) . .
C32 O7 Ag1 111.1(4) . 2_767
C32 O7 Ag3 145.6(4) . 2_767
Ag1 O7 Ag3 98.98(17) 2_767 2_767
C32 O8 Ag4 129.7(4) . 1_545
C32 O8 Ag4 120.7(4) . 2_767
Ag4 O8 Ag4 101.37(19) 1_545 2_767
C15 O9 Ag3 126.0(4) . .
C15 O9 Ag2 122.7(4) . 2_667
Ag3 O9 Ag2 105.2(2) . 2_667

loop_
_geom_bond_atom_site_label_1
_geom_bond_atom_site_label_2
_geom_bond_distance
_geom_bond_site_symmetry_2
Ag1 O1 2.250(6) .
Ag1 O7 2.298(5) 2_767
Ag1 O5 2.346(5) .
Ag1 Ag2 2.963(2) .
Ag1 Ag4 3.360(2) .
Ag2 O4 2.388(5) 2_677
Ag2 O9 2.416(5) 2_667
Ag2 O2 2.490(5) .
Ag2 O6 2.525(5) .
Ag2 Ag3 3.378(2) .
Ag3 O9 2.315(5) .
Ag3 O7 2.400(5) 2_767
Ag3 O4 2.494(5) 2_677
Ag3 O6 2.506(5) .
Ag3 O5 2.593(6) 2_767
Ag4 O8 2.385(5) 1_565
Ag4 O3 2.443(5) 2_677
Ag4 O3 2.510(5) .
Ag4 O8 2.561(5) 2_767
C1 O2 1.244(9) .
C1 O1 1.251(9) .
C1 C2 1.524(10) .
C2 C7 1.375(10) .
C2 C3 1.418(9) .
C3 C4 1.386(10) .
C3 C37 1.507(9) .
C4 F1 1.357(8) .
C4 C5 1.393(10) .
C5 F2 1.360(8) .
C5 C6 1.391(10) .
C6 F3 1.343(8) .
C6 C7 1.387(10) .
C7 F4 1.357(8) .
C8 O5 1.241(9) .
C8 O6 1.263(9) .
C8 C9 1.537(8) .
C9 C14 1.376(10) .
C9 C10 1.404(10) .
C10 C11 1.380(9) .
C10 C32 1.521(10) .
C11 F5 1.349(8) .
C11 C12 1.397(10) .
C12 C13 1.364(11) .
C12 F6 1.372(8) .
C13 F7 1.370(8) .
C13 C14 1.380(10) .
C14 F8 1.351(9) .
C15 O9 1.252(9) .
C15 N1 1.319(10) .
C15 H15 0.9300 .
C16 N1 1.450(10) .
C16 H16A 0.9600 .
C16 H16B 0.9600 .
C16 H16C 0.9600 .
C17 N1 1.446(10) .
C17 H17A 0.9600 .
C17 H17B 0.9600 .
C17 H17C 0.9600 .
C32 O8 1.248(8) .
C32 O7 1.271(8) .
C37 O4 1.251(8) .
C37 O3 1.270(9) .
O3 Ag4 2.443(5) 2_677
O4 Ag2 2.388(5) 2_677
O4 Ag3 2.494(5) 2_677
O5 Ag3 2.593(6) 2_767
O7 Ag1 2.298(5) 2_767
O7 Ag3 2.400(5) 2_767
O8 Ag4 2.385(5) 1_545
O8 Ag4 2.561(5) 2_767
O9 Ag2 2.416(5) 2_667

loop_
_geom_torsion_atom_site_label_1
_geom_torsion_atom_site_label_2
_geom_torsion_atom_site_label_3
_geom_torsion_atom_site_label_4
_geom_torsion
_geom_torsion_site_symmetry_1
_geom_torsion_site_symmetry_4
O1 Ag1 Ag2 O4 -116.5(2) . 2_677
O7 Ag1 Ag2 O4 23.59(17) 2_767 2_677
O5 Ag1 Ag2 O4 116.05(19) . 2_677
Ag4 Ag1 Ag2 O4 -60.60(12) . 2_677
O1 Ag1 Ag2 O9 64.5(2) . 2_667
O7 Ag1 Ag2 O9 -155.38(19) 2_767 2_667
O5 Ag1 Ag2 O9 -62.9(2) . 2_667
Ag4 Ag1 Ag2 O9 120.43(15) . 2_667
O1 Ag1 Ag2 O2 7.2(2) . .
O7 Ag1 Ag2 O2 147.26(18) 2_767 .
O5 Ag1 Ag2 O2 -120.3(2) . .
Ag4 Ag1 Ag2 O2 63.07(15) . .
O1 Ag1 Ag2 O6 147.2(2) . .
O7 Ag1 Ag2 O6 -72.76(17) 2_767 .
O5 Ag1 Ag2 O6 19.70(19) . .
Ag4 Ag1 Ag2 O6 -156.95(12) . .
O1 Ag1 Ag2 Ag3 -162.68(15) . .
O7 Ag1 Ag2 Ag3 -22.60(12) 2_767 .
O5 Ag1 Ag2 Ag3 69.86(15) . .
O4 Ag2 Ag3 O9 105.8(2) 2_677 .
O9 Ag2 Ag3 O9 -46.8(3) 2_667 .
O2 Ag2 Ag3 O9 -163.4(2) . .
O6 Ag2 Ag3 O9 -63.4(2) . .
Ag1 Ag2 Ag3 O9 -151.06(15) . .
O4 Ag2 Ag3 O7 -81.6(2) 2_677 2_767
O9 Ag2 Ag3 O7 125.8(2) 2_667 2_767
O2 Ag2 Ag3 O7 9.2(2) . 2_767
O6 Ag2 Ag3 O7 109.2(2) . 2_767
Ag1 Ag2 Ag3 O7 21.53(12) . 2_767
O9 Ag2 Ag3 O4 -152.5(3) 2_667 2_677
O2 Ag2 Ag3 O4 90.8(2) . 2_677
O6 Ag2 Ag3 O4 -169.2(2) . 2_677
Ag1 Ag2 Ag3 O4 103.14(17) . 2_677
O4 Ag2 Ag3 O6 169.2(2) 2_677 .
O9 Ag2 Ag3 O6 16.7(2) 2_667 .
O2 Ag2 Ag3 O6 -100.0(2) . .
Ag1 Ag2 Ag3 O6 -87.65(17) . .
O4 Ag2 Ag3 O5 -102.4(4) 2_677 2_767
O9 Ag2 Ag3 O5 105.0(4) 2_667 2_767
O2 Ag2 Ag3 O5 -11.6(4) . 2_767
O6 Ag2 Ag3 O5 88.4(4) . 2_767
Ag1 Ag2 Ag3 O5 0.7(4) . 2_767
O1 Ag1 Ag4 O8 -92.8(2) . 1_565
O7 Ag1 Ag4 O8 78.6(2) 2_767 1_565
Ag2 Ag1 Ag4 O8 174.31(15) . 1_565
O1 Ag1 Ag4 O3 112.1(2) . 2_677
O7 Ag1 Ag4 O3 -76.51(19) 2_767 2_677
Ag2 Ag1 Ag4 O3 19.17(13) . 2_677
O1 Ag1 Ag4 O3 42.98(19) . .
O7 Ag1 Ag4 O3 -145.60(17) 2_767 .
Ag2 Ag1 Ag4 O3 -49.92(12) . .
O1 Ag1 Ag4 O8 -136.8(2) . 2_767
O7 Ag1 Ag4 O8 34.59(17) 2_767 2_767
Ag2 Ag1 Ag4 O8 130.27(13) . 2_767
O2 C1 C2 C7 -74.5(8) . .
O1 C1 C2 C7 102.5(8) . .
O2 C1 C2 C3 105.9(7) . .
O1 C1 C2 C3 -77.1(9) . .
C7 C2 C3 C4 2.0(9) . .
C1 C2 C3 C4 -178.4(6) . .
C7 C2 C3 C37 -178.1(6) . .
C1 C2 C3 C37 1.5(10) . .
C2 C3 C4 F1 177.2(6) . .
C37 C3 C4 F1 -2.7(9) . .
C2 C3 C4 C5 0.8(9) . .
C37 C3 C4 C5 -179.1(6) . .
F1 C4 C5 F2 -0.6(9) . .
C3 C4 C5 F2 176.1(6) . .
F1 C4 C5 C6 -179.8(6) . .
C3 C4 C5 C6 -3.2(10) . .
F2 C5 C6 F3 0.9(10) . .
C4 C5 C6 F3 -179.8(6) . .
F2 C5 C6 C7 -176.6(6) . .
C4 C5 C6 C7 2.6(10) . .
C3 C2 C7 F4 178.7(6) . .
C1 C2 C7 F4 -0.9(10) . .
C3 C2 C7 C6 -2.5(11) . .
C1 C2 C7 C6 177.9(6) . .
F3 C6 C7 F4 1.4(10) . .
C5 C6 C7 F4 179.0(6) . .
F3 C6 C7 C2 -177.4(7) . .
C5 C6 C7 C2 0.1(11) . .
O5 C8 C9 C14 -72.8(8) . .
O6 C8 C9 C14 106.2(7) . .
O5 C8 C9 C10 109.7(7) . .
O6 C8 C9 C10 -71.2(8) . .
C14 C9 C10 C11 2.8(10) . .
C8 C9 C10 C11 -179.9(6) . .
C14 C9 C10 C32 -179.8(6) . .
C8 C9 C10 C32 -2.5(9) . .
C9 C10 C11 F5 173.3(6) . .
C32 C10 C11 F5 -4.2(10) . .
C9 C10 C11 C12 -3.9(10) . .
C32 C10 C11 C12 178.6(6) . .
F5 C11 C12 C13 -174.4(6) . .
C10 C11 C12 C13 2.9(10) . .
F5 C11 C12 F6 0.9(9) . .
C10 C11 C12 F6 178.2(6) . .
F6 C12 C13 F7 6.8(10) . .
C11 C12 C13 F7 -178.0(6) . .
F6 C12 C13 C14 -175.9(6) . .
C11 C12 C13 C14 -0.7(11) . .
C10 C9 C14 F8 177.9(6) . .
C8 C9 C14 F8 0.4(10) . .
C10 C9 C14 C13 -0.6(10) . .
C8 C9 C14 C13 -178.1(6) . .
C12 C13 C14 F8 -178.9(6) . .
F7 C13 C14 F8 -1.7(10) . .
C12 C13 C14 C9 -0.4(11) . .
F7 C13 C14 C9 176.8(6) . .
C11 C10 C32 O8 -36.8(9) . .
C9 C10 C32 O8 145.8(6) . .
C11 C10 C32 O7 141.9(6) . .
C9 C10 C32 O7 -35.5(9) . .
C4 C3 C37 O4 -28.2(9) . .
C2 C3 C37 O4 151.9(6) . .
C4 C3 C37 O3 153.4(6) . .
C2 C3 C37 O3 -26.5(9) . .
O9 C15 N1 C17 -176.8(7) . .
O9 C15 N1 C16 2.7(11) . .
O2 C1 O1 Ag1 8.6(9) . .
C2 C1 O1 Ag1 -168.0(5) . .
O7 Ag1 O1 C1 -120.8(5) 2_767 .
O5 Ag1 O1 C1 80.2(5) . .
Ag2 Ag1 O1 C1 -11.1(5) . .
Ag4 Ag1 O1 C1 -108.2(5) . .
O1 C1 O2 Ag2 1.6(12) . .
C2 C1 O2 Ag2 178.2(5) . .
O4 Ag2 O2 C1 60.2(8) 2_677 .
O9 Ag2 O2 C1 -136.6(7) 2_667 .
O6 Ag2 O2 C1 -56.0(8) . .
Ag1 Ag2 O2 C1 -8.6(7) . .
Ag3 Ag2 O2 C1 4.1(8) . .
O4 C37 O3 Ag4 130.4(6) . 2_677
C3 C37 O3 Ag4 -51.4(8) . 2_677
O4 C37 O3 Ag4 -70.6(8) . .
C3 C37 O3 Ag4 107.6(5) . .
O8 Ag4 O3 C37 33.7(5) 1_565 .
O3 Ag4 O3 C37 -164.5(6) 2_677 .
O8 Ag4 O3 C37 -106.2(6) 2_767 .
Ag1 Ag4 O3 C37 -106.7(5) . .
O8 Ag4 O3 Ag4 -161.76(16) 1_565 2_677
O3 Ag4 O3 Ag4 0.0 2_677 2_677
O8 Ag4 O3 Ag4 58.3(5) 2_767 2_677
Ag1 Ag4 O3 Ag4 57.82(16) . 2_677
O3 C37 O4 Ag2 3.4(8) . 2_677
C3 C37 O4 Ag2 -174.8(4) . 2_677
O3 C37 O4 Ag3 -95.0(7) . 2_677
C3 C37 O4 Ag3 86.9(6) . 2_677
O6 C8 O5 Ag1 -17.1(9) . .
C9 C8 O5 Ag1 161.8(4) . .
O6 C8 O5 Ag3 97.6(7) . 2_767
C9 C8 O5 Ag3 -83.5(6) . 2_767
O1 Ag1 O5 C8 -111.2(5) . .
O7 Ag1 O5 C8 82.8(5) 2_767 .
Ag2 Ag1 O5 C8 -13.8(5) . .
O1 Ag1 O5 Ag3 132.3(2) . 2_767
O7 Ag1 O5 Ag3 -33.7(2) 2_767 2_767
Ag2 Ag1 O5 Ag3 -130.29(16) . 2_767
O5 C8 O6 Ag3 -50.1(8) . .
C9 C8 O6 Ag3 131.0(5) . .
O5 C8 O6 Ag2 47.0(9) . .
C9 C8 O6 Ag2 -131.9(5) . .
O9 Ag3 O6 C8 -122.1(5) . .
O7 Ag3 O6 C8 45.7(5) 2_767 .
O4 Ag3 O6 C8 126.3(5) 2_677 .
O5 Ag3 O6 C8 -40.4(5) 2_767 .
Ag2 Ag3 O6 C8 118.7(5) . .
O9 Ag3 O6 Ag2 119.23(19) . .
O7 Ag3 O6 Ag2 -73.02(18) 2_767 .
O4 Ag3 O6 Ag2 7.61(16) 2_677 .
O5 Ag3 O6 Ag2 -159.08(15) 2_767 .
O4 Ag2 O6 C8 -122.8(5) 2_677 .
O9 Ag2 O6 C8 76.4(5) 2_667 .
O2 Ag2 O6 C8 4.0(5) . .
Ag1 Ag2 O6 C8 -39.8(4) . .
Ag3 Ag2 O6 C8 -114.9(5) . .
O4 Ag2 O6 Ag3 -7.96(16) 2_677 .
O9 Ag2 O6 Ag3 -168.68(16) 2_667 .
O2 Ag2 O6 Ag3 118.91(17) . .
Ag1 Ag2 O6 Ag3 75.03(11) . .
O8 C32 O7 Ag1 4.1(8) . 2_767
C10 C32 O7 Ag1 -174.5(4) . 2_767
O8 C32 O7 Ag3 153.3(6) . 2_767
C10 C32 O7 Ag3 -25.3(10) . 2_767
O7 C32 O8 Ag4 153.1(5) . 1_545
C10 C32 O8 Ag4 -28.4(8) . 1_545
O7 C32 O8 Ag4 -64.6(8) . 2_767
C10 C32 O8 Ag4 114.0(5) . 2_767
N1 C15 O9 Ag3 57.9(9) . .
N1 C15 O9 Ag2 -153.8(5) . 2_667
O7 Ag3 O9 C15 41.1(11) 2_767 .
O4 Ag3 O9 C15 -129.2(6) 2_677 .
O6 Ag3 O9 C15 141.5(6) . .
O5 Ag3 O9 C15 11.3(6) 2_767 .
Ag2 Ag3 O9 C15 -176.2(6) . .
O7 Ag3 O9 Ag2 -111.6(8) 2_767 2_667
O4 Ag3 O9 Ag2 78.2(2) 2_677 2_667
O6 Ag3 O9 Ag2 -11.1(2) . 2_667
O5 Ag3 O9 Ag2 -141.4(2) 2_767 2_667
Ag2 Ag3 O9 Ag2 31.1(2) . 2_667
